data_7006076
loop_
_publ_author_name
'Luo, Geng-Geng'
'Lin, Li-Rong'
'Huang, Rong-Bin'
'Zheng, Lan-Sun'

_publ_section_title
;
 Synthesis, crystal structure and optical properties of
 [Ag(UO2)3(OAc)9][Zn(H2O)4(CH3CH2OH)2]: a novel compound containing
 closed-shell 3d10, 4d10 and 5d10 metal ions.
;
_journal_issue 35
_journal_name_full 'Dalton transactions (Cambridge, England : 2003)'
_journal_page_first 3868
_journal_page_last 3870
_journal_paper_doi 10.1039/b708799c
_journal_year 2007
_chemical_formula_moiety 'Ag U3 O6 (OAc)9 Zn (H2O)4 (CH3CH2OH)2 '
_chemical_formula_sum 'C22 H47 Ag O30 U3 Zn'
_chemical_formula_weight 1678.93
_chemical_name_systematic
;
?
;
_space_group_IT_number 15
_symmetry_cell_setting monoclinic
_symmetry_space_group_name_Hall '-C 2yc'
_symmetry_space_group_name_H-M 'C 1 2/c 1'
_atom_sites_solution_hydrogens geom
_atom_sites_solution_primary direct
_atom_sites_solution_secondary difmap
_audit_creation_method SHELXL-97
_cell_angle_alpha 90.00
_cell_angle_beta 119.901(5)
_cell_angle_gamma 90.00
_cell_formula_units_Z 4
_cell_length_a 22.909(7)
_cell_length_b 13.973(4)
_cell_length_c 16.233(5)
_cell_measurement_reflns_used 3566
_cell_measurement_temperature 298(2)
_cell_measurement_theta_max 24.679
_cell_measurement_theta_min 2.582
_cell_volume 4505(2)
_computing_cell_refinement 'SAINT (Bruker, 2001)'
_computing_data_collection 'SMART (Bruker, 2001)'
_computing_data_reduction 'SAINT (Bruker, 2001)'
_computing_molecular_graphics 'ORTEP II (Johnson, 1976)'
_computing_publication_material 'SHELXL97 (Sheldrick, 1997)'
_computing_structure_refinement 'SHELXL97 (Sheldrick, 1997)'
_computing_structure_solution 'SHELXS97 (Sheldrick, 1997)'
_diffrn_ambient_temperature 298(2)
_diffrn_detector_area_resol_mean none
_diffrn_measured_fraction_theta_full 0.978
_diffrn_measured_fraction_theta_max 0.978
_diffrn_measurement_device_type 'Bruker Smart APEX CCD diffractometer'
_diffrn_measurement_method '\f and \w scan'
_diffrn_radiation_monochromator graphite
_diffrn_radiation_source 'fine-focus sealed tube'
_diffrn_radiation_type MoK\a
_diffrn_radiation_wavelength 0.71073
_diffrn_reflns_av_R_equivalents 0.0683
_diffrn_reflns_av_sigmaI/netI 0.0825
_diffrn_reflns_limit_h_max 28
_diffrn_reflns_limit_h_min -27
_diffrn_reflns_limit_k_max 14
_diffrn_reflns_limit_k_min -17
_diffrn_reflns_limit_l_max 12
_diffrn_reflns_limit_l_min -20
_diffrn_reflns_number 11699
_diffrn_reflns_theta_full 26.00
_diffrn_reflns_theta_max 26.00
_diffrn_reflns_theta_min 1.78
_diffrn_standards_decay_% 0
_diffrn_standards_interval_count 0
_diffrn_standards_interval_time .
_diffrn_standards_number 0
_exptl_absorpt_coefficient_mu 11.791
_exptl_absorpt_correction_T_max 0.2708
_exptl_absorpt_correction_T_min 0.2014
_exptl_absorpt_correction_type multi-scan
_exptl_absorpt_process_details '(SADABS; Bruker, 2001)'
_exptl_crystal_colour yellow
_exptl_crystal_density_diffrn 2.476
_exptl_crystal_density_method 'not measured'
_exptl_crystal_description plates
_exptl_crystal_F_000 3088
_exptl_crystal_size_max 0.20
_exptl_crystal_size_mid 0.20
_exptl_crystal_size_min 0.15
_refine_diff_density_max 2.339
_refine_diff_density_min -1.683
_refine_diff_density_rms 0.266
_refine_ls_extinction_method none
_refine_ls_goodness_of_fit_ref 0.960
_refine_ls_hydrogen_treatment constr
_refine_ls_matrix_type full
_refine_ls_number_parameters 261
_refine_ls_number_reflns 4343
_refine_ls_number_restraints 0
_refine_ls_restrained_S_all 0.960
_refine_ls_R_factor_all 0.0712
_refine_ls_R_factor_gt 0.0551
_refine_ls_shift/su_max 0.001
_refine_ls_shift/su_mean 0.000
_refine_ls_structure_factor_coef Fsqd
_refine_ls_weighting_details 'calc w=1/[\s^2^(Fo^2^)+(0.0643P)^2^+0.0000P] where P=(Fo^2^+2Fc^2^)/3'
_refine_ls_weighting_scheme calc
_refine_ls_wR_factor_gt 0.1205
_refine_ls_wR_factor_ref 0.1259
_reflns_number_gt 3288
_reflns_number_total 4343
_reflns_threshold_expression >2\s(I)
_cod_data_source_file b708799c.txt
_cod_data_source_block p
_cod_original_sg_symbol_H-M C2/c
_cod_database_code 7006076

loop_
_symmetry_equiv_pos_as_xyz
'x, y, z'
'-x, y, -z+1/2'
'x+1/2, y+1/2, z'
'-x+1/2, y+1/2, -z+1/2'
'-x, -y, -z'
'x, -y, z-1/2'
'-x+1/2, -y+1/2, -z'
'x+1/2, -y+1/2, z-1/2'

loop_
_atom_site_label
_atom_site_type_symbol
_atom_site_fract_x
_atom_site_fract_y
_atom_site_fract_z
_atom_site_U_iso_or_equiv
_atom_site_adp_type
_atom_site_occupancy
_atom_site_symmetry_multiplicity
_atom_site_calc_flag
_atom_site_refinement_flags
_atom_site_disorder_assembly
_atom_site_disorder_group
Zn1 Zn 0.2500 0.7500 0.0000 0.0291(4) Uani 1 2 d S . .
Ag1 Ag 0.5000 0.25078(8) 0.2500 0.0426(4) Uani 1 2 d S . .
U1 U 0.5000 0.54062(4) 0.2500 0.03601(19) Uani 1 2 d S . .
U2 U 0.64703(2) 0.08460(3) 0.25406(3) 0.03285(15) Uani 1 1 d . . .
C1 C 0.7490(6) -0.0313(8) 0.2587(9) 0.036(3) Uani 1 1 d . . .
C2 C 0.8052(8) -0.0886(11) 0.2636(15) 0.080(6) Uani 1 1 d . . .
H2A H 0.8036 -0.1523 0.2844 0.120 Uiso 1 1 calc R . .
H2B H 0.8473 -0.0593 0.3077 0.120 Uiso 1 1 calc R . .
H2C H 0.8011 -0.0910 0.2018 0.120 Uiso 1 1 calc R . .
C3 C 0.6122(6) 0.0746(9) 0.3987(9) 0.040(3) Uani 1 1 d . . .
C4 C 0.5910(8) 0.0685(11) 0.4704(12) 0.070(5) Uani 1 1 d . . .
H4A H 0.6221 0.0289 0.5222 0.105 Uiso 1 1 calc R . .
H4B H 0.5467 0.0411 0.4423 0.105 Uiso 1 1 calc R . .
H4C H 0.5904 0.1314 0.4937 0.105 Uiso 1 1 calc R . .
C5 C 0.5770(6) 0.2185(9) 0.1047(9) 0.046(3) Uani 1 1 d . . .
C6 C 0.5430(8) 0.2905(12) 0.0313(13) 0.079(5) Uani 1 1 d . . .
H6A H 0.5065 0.2613 -0.0239 0.119 Uiso 1 1 calc R . .
H6B H 0.5743 0.3177 0.0148 0.119 Uiso 1 1 calc R . .
H6C H 0.5258 0.3399 0.0544 0.119 Uiso 1 1 calc R . .
C7 C 0.6133(6) 0.4351(10) 0.3852(10) 0.050(3) Uani 1 1 d . . .
C8 C 0.6706(8) 0.3817(11) 0.4569(12) 0.076(5) Uani 1 1 d . . .
H8A H 0.6761 0.3949 0.5185 0.114 Uiso 1 1 calc R . .
H8B H 0.7105 0.4005 0.4559 0.114 Uiso 1 1 calc R . .
H8C H 0.6630 0.3145 0.4438 0.114 Uiso 1 1 calc R . .
C9 C 0.5000 0.7429(12) 0.2500 0.043(4) Uani 1 2 d S . .
C10 C 0.5000 0.8509(13) 0.2500 0.067(6) Uani 1 2 d S . .
H10A H 0.4739 0.8738 0.1859 0.101 Uiso 0.50 1 calc PR . .
H10B H 0.5454 0.8738 0.2772 0.101 Uiso 0.50 1 calc PR . .
H10C H 0.4807 0.8738 0.2869 0.101 Uiso 0.50 1 calc PR . .
C11 C 0.3104(7) 0.7071(10) 0.2173(10) 0.056(4) Uani 1 1 d . . .
H11A H 0.3134 0.6381 0.2144 0.067 Uiso 1 1 calc R . .
H11B H 0.2652 0.7222 0.2043 0.067 Uiso 1 1 calc R . .
C12 C 0.3584(8) 0.7387(13) 0.3135(10) 0.069(5) Uani 1 1 d . . .
H12A H 0.3495 0.7062 0.3581 0.104 Uiso 1 1 calc R . .
H12B H 0.3540 0.8065 0.3184 0.104 Uiso 1 1 calc R . .
H12C H 0.4033 0.7243 0.3272 0.104 Uiso 1 1 calc R . .
O1 O 0.5856(4) -0.0003(6) 0.1904(7) 0.050(2) Uani 1 1 d . . .
O2 O 0.7078(4) 0.1713(6) 0.3176(6) 0.048(2) Uani 1 1 d . . .
O3 O 0.5881(5) 0.1348(6) 0.3343(8) 0.059(3) Uani 1 1 d . . .
O4 O 0.6552(4) 0.0185(6) 0.4008(6) 0.045(2) Uani 1 1 d . . .
O5 O 0.7368(4) -0.0342(5) 0.3245(6) 0.045(2) Uani 1 1 d . . .
O6 O 0.7120(4) 0.0204(6) 0.1862(7) 0.049(2) Uani 1 1 d . . .
O7 O 0.6226(4) 0.1654(6) 0.1070(6) 0.048(2) Uani 1 1 d . . .
O8 O 0.5645(4) 0.2093(6) 0.1693(7) 0.052(2) Uani 1 1 d . . .
O9 O 0.6149(4) 0.5247(6) 0.3869(7) 0.055(2) Uani 1 1 d . . .
O10 O 0.5619(4) 0.3951(6) 0.3240(8) 0.058(3) Uani 1 1 d . . .
O11 O 0.4691(4) 0.5411(6) 0.3280(7) 0.058(3) Uani 1 1 d . . .
O12 O 0.5517(4) 0.6986(6) 0.3060(6) 0.044(2) Uani 1 1 d . . .
O13 O 0.3197(4) 0.7476(6) 0.1464(6) 0.0392(19) Uani 1 1 d . . .
H13B H 0.3530 0.7238 0.1479 0.059 Uiso 1 1 calc R . .
O1W O 0.3134(4) 0.8508(6) -0.0039(6) 0.048(2) Uani 1 1 d . . .
H1WA H 0.3451 0.8594 0.0499 0.072 Uiso 1 1 calc R . .
H1WB H 0.3275 0.8326 -0.0388 0.072 Uiso 1 1 d R . .
O2W O 0.1975(4) 0.8531(5) 0.0260(6) 0.0393(19) Uani 1 1 d . . .
H2WD H 0.1952 0.9017 -0.0037 0.059 Uiso 1 1 calc R . .
H2WA H 0.2168 0.8650 0.0830 0.059 Uiso 1 1 d R . .

loop_
_atom_site_aniso_label
_atom_site_aniso_U_11
_atom_site_aniso_U_22
_atom_site_aniso_U_33
_atom_site_aniso_U_23
_atom_site_aniso_U_13
_atom_site_aniso_U_12
Zn1 0.0313(10) 0.0253(9) 0.0260(10) -0.0001(7) 0.0105(8) 0.0001(7)
Ag1 0.0393(8) 0.0253(6) 0.0603(10) 0.000 0.0226(7) 0.000
U1 0.0314(3) 0.0250(3) 0.0368(4) 0.000 0.0059(3) 0.000
U2 0.0362(3) 0.0301(2) 0.0314(3) 0.00752(19) 0.0162(2) 0.00418(17)
C1 0.041(7) 0.033(6) 0.036(7) 0.006(6) 0.023(6) -0.002(5)
C2 0.083(12) 0.070(10) 0.124(18) 0.014(11) 0.080(14) 0.024(9)
C3 0.050(7) 0.046(7) 0.030(7) 0.015(6) 0.025(6) 0.018(6)
C4 0.084(11) 0.083(11) 0.060(11) 0.035(9) 0.050(10) 0.034(9)
C5 0.042(8) 0.056(8) 0.031(7) 0.017(6) 0.011(6) 0.002(6)
C6 0.071(11) 0.082(11) 0.085(14) 0.039(11) 0.039(11) 0.013(9)
C7 0.032(7) 0.051(8) 0.040(8) 0.007(7) -0.002(6) -0.002(6)
C8 0.069(11) 0.056(9) 0.056(10) 0.015(8) -0.004(8) 0.021(8)
C9 0.041(11) 0.032(9) 0.059(13) 0.000 0.027(11) 0.000
C10 0.072(15) 0.035(11) 0.076(17) 0.000 0.023(13) 0.000
C11 0.052(9) 0.065(9) 0.050(9) 0.010(8) 0.025(8) -0.021(7)
C12 0.063(10) 0.110(13) 0.019(7) 0.006(8) 0.009(7) 0.007(9)
O1 0.045(5) 0.051(5) 0.050(6) 0.016(5) 0.020(5) -0.001(4)
O2 0.045(5) 0.042(5) 0.040(5) 0.008(4) 0.009(4) -0.002(4)
O3 0.073(7) 0.049(5) 0.066(7) 0.023(5) 0.043(6) 0.033(5)
O4 0.056(5) 0.046(5) 0.043(5) 0.018(4) 0.031(5) 0.017(4)
O5 0.053(5) 0.039(5) 0.039(5) 0.020(4) 0.020(5) 0.026(4)
O6 0.056(6) 0.049(5) 0.040(6) -0.006(5) 0.022(5) -0.008(4)
O7 0.057(6) 0.061(5) 0.034(5) 0.020(4) 0.029(5) 0.013(4)
O8 0.055(6) 0.061(6) 0.046(6) 0.025(5) 0.031(5) 0.028(5)
O9 0.043(5) 0.028(5) 0.048(6) 0.000(4) -0.013(4) -0.005(4)
O10 0.042(5) 0.031(5) 0.067(7) 0.002(4) 0.001(5) 0.005(4)
O11 0.053(6) 0.053(6) 0.059(7) 0.011(5) 0.022(5) 0.001(5)
O12 0.027(4) 0.039(5) 0.050(6) -0.005(4) 0.007(4) -0.005(4)
O13 0.028(4) 0.054(5) 0.028(5) 0.011(4) 0.008(4) 0.003(3)
O1W 0.058(6) 0.049(5) 0.040(5) -0.019(4) 0.027(5) -0.021(4)
O2W 0.048(5) 0.030(4) 0.029(5) 0.002(4) 0.012(4) 0.011(3)

loop_
_atom_type_symbol
_atom_type_description
_atom_type_scat_dispersion_real
_atom_type_scat_dispersion_imag
_atom_type_scat_source
C C 0.0033 0.0016 'International Tables Vol C Tables 4.2.6.8 and 6.1.1.4'
H H 0.0000 0.0000 'International Tables Vol C Tables 4.2.6.8 and 6.1.1.4'
O O 0.0106 0.0060 'International Tables Vol C Tables 4.2.6.8 and 6.1.1.4'
Zn Zn 0.2839 1.4301 'International Tables Vol C Tables 4.2.6.8 and 6.1.1.4'
Ag Ag -0.8971 1.1015 'International Tables Vol C Tables 4.2.6.8 and 6.1.1.4'
U U -9.6767 9.6646 'International Tables Vol C Tables 4.2.6.8 and 6.1.1.4'

loop_
_geom_angle_atom_site_label_1
_geom_angle_atom_site_label_2
_geom_angle_atom_site_label_3
_geom_angle
_geom_angle_site_symmetry_1
_geom_angle_site_symmetry_3
_geom_angle_publ_flag
O1W Zn1 O1W 180.000(1) 7_565 . ?
O1W Zn1 O2W 88.8(3) 7_565 . ?
O1W Zn1 O2W 91.2(3) . . ?
O1W Zn1 O2W 91.2(3) 7_565 7_565 ?
O1W Zn1 O2W 88.8(3) . 7_565 ?
O2W Zn1 O2W 180.0(5) . 7_565 ?
O1W Zn1 O13 84.0(3) 7_565 7_565 ?
O1W Zn1 O13 96.0(3) . 7_565 ?
O2W Zn1 O13 91.6(3) . 7_565 ?
O2W Zn1 O13 88.4(3) 7_565 7_565 ?
O1W Zn1 O13 96.0(3) 7_565 . ?
O1W Zn1 O13 84.0(3) . . ?
O2W Zn1 O13 88.4(3) . . ?
O2W Zn1 O13 91.6(3) 7_565 . ?
O13 Zn1 O13 180.0(4) 7_565 . ?
O3 Ag1 O3 95.6(5) 2_655 . ?
O3 Ag1 O10 164.1(3) 2_655 . ?
O3 Ag1 O10 99.3(3) . . ?
O3 Ag1 O10 99.3(3) 2_655 2_655 ?
O3 Ag1 O10 164.1(3) . 2_655 ?
O10 Ag1 O10 66.6(4) . 2_655 ?
O3 Ag1 O8 95.4(3) 2_655 . ?
O3 Ag1 O8 66.0(3) . . ?
O10 Ag1 O8 95.8(3) . . ?
O10 Ag1 O8 106.8(3) 2_655 . ?
O3 Ag1 O8 66.0(3) 2_655 2_655 ?
O3 Ag1 O8 95.4(3) . 2_655 ?
O10 Ag1 O8 106.8(3) . 2_655 ?
O10 Ag1 O8 95.8(3) 2_655 2_655 ?
O8 Ag1 O8 153.0(4) . 2_655 ?
O11 U1 O11 179.5(6) . 2_655 ?
O11 U1 O10 90.8(4) . 2_655 ?
O11 U1 O10 89.6(4) 2_655 2_655 ?
O11 U1 O10 89.6(4) . . ?
O11 U1 O10 90.8(4) 2_655 . ?
O10 U1 O10 66.2(4) 2_655 . ?
O11 U1 O12 91.3(4) . . ?
O11 U1 O12 88.2(4) 2_655 . ?
O10 U1 O12 172.5(3) 2_655 . ?
O10 U1 O12 121.0(3) . . ?
O11 U1 O12 88.2(3) . 2_655 ?
O11 U1 O12 91.3(4) 2_655 2_655 ?
O10 U1 O12 121.0(3) 2_655 2_655 ?
O10 U1 O12 172.5(3) . 2_655 ?
O12 U1 O12 51.9(4) . 2_655 ?
O11 U1 O9 91.0(4) . 2_655 ?
O11 U1 O9 89.1(4) 2_655 2_655 ?
O10 U1 O9 51.7(3) 2_655 2_655 ?
O10 U1 O9 117.9(3) . 2_655 ?
O12 U1 O9 121.0(3) . 2_655 ?
O12 U1 O9 69.3(3) 2_655 2_655 ?
O11 U1 O9 89.1(4) . . ?
O11 U1 O9 91.0(4) 2_655 . ?
O10 U1 O9 117.9(3) 2_655 . ?
O10 U1 O9 51.7(3) . . ?
O12 U1 O9 69.3(3) . . ?
O12 U1 O9 121.0(3) 2_655 . ?
O9 U1 O9 169.7(4) 2_655 . ?
O11 U1 C9 89.8(3) . . ?
O11 U1 C9 89.8(3) 2_655 . ?
O10 U1 C9 146.9(2) 2_655 . ?
O10 U1 C9 146.9(2) . . ?
O12 U1 C9 25.97(19) . . ?
O12 U1 C9 25.97(19) 2_655 . ?
O9 U1 C9 95.17(18) 2_655 . ?
O9 U1 C9 95.17(18) . . ?
O11 U1 C7 91.0(4) . 2_655 ?
O11 U1 C7 89.2(4) 2_655 2_655 ?
O10 U1 C7 25.6(3) 2_655 2_655 ?
O10 U1 C7 91.8(4) . 2_655 ?
O12 U1 C7 147.2(3) . 2_655 ?
O12 U1 C7 95.4(3) 2_655 2_655 ?
O9 U1 C7 26.1(3) 2_655 2_655 ?
O9 U1 C7 143.5(3) . 2_655 ?
C9 U1 C7 121.3(3) . 2_655 ?
O11 U1 C7 89.2(4) . . ?
O11 U1 C7 91.0(4) 2_655 . ?
O10 U1 C7 91.8(4) 2_655 . ?
O10 U1 C7 25.6(3) . . ?
O12 U1 C7 95.4(3) . . ?
O12 U1 C7 147.2(3) 2_655 . ?
O9 U1 C7 143.5(3) 2_655 . ?
O9 U1 C7 26.1(3) . . ?
C9 U1 C7 121.3(3) . . ?
C7 U1 C7 117.4(6) 2_655 . ?
O1 U2 O2 179.1(4) . . ?
O1 U2 O3 90.8(4) . . ?
O2 U2 O3 88.6(4) . . ?
O1 U2 O6 88.6(3) . . ?
O2 U2 O6 92.0(3) . . ?
O3 U2 O6 173.7(3) . . ?
O1 U2 O8 89.0(4) . . ?
O2 U2 O8 90.2(4) . . ?
O3 U2 O8 67.0(3) . . ?
O6 U2 O8 119.3(3) . . ?
O1 U2 O5 93.4(4) . . ?
O2 U2 O5 87.5(3) . . ?
O3 U2 O5 121.0(3) . . ?
O6 U2 O5 52.8(3) . . ?
O8 U2 O5 171.6(3) . . ?
O1 U2 O7 90.6(4) . . ?
O2 U2 O7 89.0(4) . . ?
O3 U2 O7 118.6(3) . . ?
O6 U2 O7 67.6(3) . . ?
O8 U2 O7 51.7(3) . . ?
O5 U2 O7 120.1(3) . . ?
O1 U2 O4 88.1(4) . . ?
O2 U2 O4 92.0(4) . . ?
O3 U2 O4 51.6(3) . . ?
O6 U2 O4 122.1(3) . . ?
O8 U2 O4 118.5(3) . . ?
O5 U2 O4 69.7(3) . . ?
O7 U2 O4 170.1(3) . . ?
O1 U2 C1 92.2(4) . . ?
O2 U2 C1 88.6(4) . . ?
O3 U2 C1 146.9(3) . . ?
O6 U2 C1 26.9(3) . . ?
O8 U2 C1 146.0(3) . . ?
O5 U2 C1 25.9(3) . . ?
O7 U2 C1 94.3(3) . . ?
O4 U2 C1 95.5(3) . . ?
O1 U2 C3 88.8(4) . . ?
O2 U2 C3 91.0(4) . . ?
O3 U2 C3 25.6(3) . . ?
O6 U2 C3 148.1(3) . . ?
O8 U2 C3 92.5(3) . . ?
O5 U2 C3 95.6(3) . . ?
O7 U2 C3 144.2(3) . . ?
O4 U2 C3 26.0(3) . . ?
C1 U2 C3 121.5(3) . . ?
O1 U2 C5 89.8(4) . . ?
O2 U2 C5 89.5(4) . . ?
O3 U2 C5 92.3(3) . . ?
O6 U2 C5 94.0(3) . . ?
O8 U2 C5 25.3(3) . . ?
O5 U2 C5 146.5(3) . . ?
O7 U2 C5 26.4(3) . . ?
O4 U2 C5 143.8(3) . . ?
C1 U2 C5 120.7(4) . . ?
C3 U2 C5 117.8(4) . . ?
O5 C1 O6 119.0(10) . . ?
O5 C1 C2 120.1(12) . . ?
O6 C1 C2 120.8(12) . . ?
O5 C1 U2 59.9(6) . . ?
O6 C1 U2 59.3(6) . . ?
C2 C1 U2 177.1(10) . . ?
C1 C2 H2A 109.5 . . ?
C1 C2 H2B 109.5 . . ?
H2A C2 H2B 109.5 . . ?
C1 C2 H2C 109.5 . . ?
H2A C2 H2C 109.5 . . ?
H2B C2 H2C 109.5 . . ?
O3 C3 O4 117.7(10) . . ?
O3 C3 C4 121.6(10) . . ?
O4 C3 C4 120.7(11) . . ?
O3 C3 U2 57.2(6) . . ?
O4 C3 U2 60.5(6) . . ?
C4 C3 U2 177.5(10) . . ?
C3 C4 H4A 109.5 . . ?
C3 C4 H4B 109.5 . . ?
H4A C4 H4B 109.5 . . ?
C3 C4 H4C 109.5 . . ?
H4A C4 H4C 109.5 . . ?
H4B C4 H4C 109.5 . . ?
O8 C5 O7 117.2(11) . . ?
O8 C5 C6 121.1(12) . . ?
O7 C5 C6 121.7(12) . . ?
O8 C5 U2 58.3(6) . . ?
O7 C5 U2 58.9(6) . . ?
C6 C5 U2 177.4(12) . . ?
C5 C6 H6A 109.5 . . ?
C5 C6 H6B 109.5 . . ?
H6A C6 H6B 109.5 . . ?
C5 C6 H6C 109.5 . . ?
H6A C6 H6C 109.5 . . ?
H6B C6 H6C 109.5 . . ?
O10 C7 O9 118.4(12) . . ?
O10 C7 C8 122.1(13) . . ?
O9 C7 C8 119.4(12) . . ?
O10 C7 U1 58.2(6) . . ?
O9 C7 U1 60.2(6) . . ?
C8 C7 U1 178.0(11) . . ?
C7 C8 H8A 109.5 . . ?
C7 C8 H8B 109.5 . . ?
H8A C8 H8B 109.5 . . ?
C7 C8 H8C 109.5 . . ?
H8A C8 H8C 109.5 . . ?
H8B C8 H8C 109.5 . . ?
O12 C9 O12 120.1(15) 2_655 . ?
O12 C9 C10 119.9(7) 2_655 . ?
O12 C9 C10 119.9(7) . . ?
O12 C9 U1 60.1(7) 2_655 . ?
O12 C9 U1 60.1(7) . . ?
C10 C9 U1 180.000(3) . . ?
C9 C10 H10A 109.5 . . ?
C9 C10 H10B 109.5 . . ?
H10A C10 H10B 109.5 . . ?
C9 C10 H10C 109.5 . . ?
H10A C10 H10C 109.5 . . ?
H10B C10 H10C 109.5 . . ?
O13 C11 C12 114.7(11) . . ?
O13 C11 H11A 108.6 . . ?
C12 C11 H11A 108.6 . . ?
O13 C11 H11B 108.6 . . ?
C12 C11 H11B 108.6 . . ?
H11A C11 H11B 107.6 . . ?
C11 C12 H12A 109.5 . . ?
C11 C12 H12B 109.5 . . ?
H12A C12 H12B 109.5 . . ?
C11 C12 H12C 109.5 . . ?
H12A C12 H12C 109.5 . . ?
H12B C12 H12C 109.5 . . ?
C3 O3 U2 97.2(7) . . ?
C3 O3 Ag1 146.2(8) . . ?
U2 O3 Ag1 115.2(4) . . ?
C3 O4 U2 93.4(7) . . ?
C1 O5 U2 94.2(7) . . ?
C1 O6 U2 93.8(7) . . ?
C5 O7 U2 94.7(7) . . ?
C5 O8 U2 96.4(7) . . ?
C5 O8 Ag1 152.0(8) . . ?
U2 O8 Ag1 111.6(3) . . ?
C7 O9 U1 93.7(7) . . ?
C7 O10 Ag1 150.2(9) . . ?
C7 O10 U1 96.2(8) . . ?
Ag1 O10 U1 113.6(4) . . ?
C9 O12 U1 94.0(8) . . ?
C11 O13 Zn1 126.7(7) . . ?
C11 O13 H13B 109.5 . . ?
Zn1 O13 H13B 102.2 . . ?
Zn1 O1W H1WA 109.5 . . ?
Zn1 O1W H1WB 109.7 . . ?
H1WA O1W H1WB 109.7 . . ?
Zn1 O2W H2WD 109.5 . . ?
Zn1 O2W H2WA 109.4 . . ?
H2WD O2W H2WA 109.6 . . ?

loop_
_geom_bond_atom_site_label_1
_geom_bond_atom_site_label_2
_geom_bond_distance
_geom_bond_site_symmetry_2
_geom_bond_publ_flag
Zn1 O1W 2.047(7) 7_565 ?
Zn1 O1W 2.047(7) . ?
Zn1 O2W 2.051(7) . ?
Zn1 O2W 2.051(7) 7_565 ?
Zn1 O13 2.101(8) 7_565 ?
Zn1 O13 2.101(8) . ?
Ag1 O3 2.412(9) 2_655 ?
Ag1 O3 2.412(9) . ?
Ag1 O10 2.414(9) . ?
Ag1 O10 2.414(9) 2_655 ?
Ag1 O8 2.483(8) . ?
Ag1 O8 2.483(8) 2_655 ?
U1 O11 1.732(9) . ?
U1 O11 1.732(9) 2_655 ?
U1 O10 2.427(8) 2_655 ?
U1 O10 2.427(8) . ?
U1 O12 2.455(8) . ?
U1 O12 2.455(8) 2_655 ?
U1 O9 2.467(8) 2_655 ?
U1 O9 2.467(8) . ?
U1 C9 2.826(16) . ?
U1 C7 2.838(13) 2_655 ?
U1 C7 2.838(13) . ?
U2 O1 1.734(9) . ?
U2 O2 1.743(8) . ?
U2 O3 2.402(8) . ?
U2 O6 2.423(8) . ?
U2 O8 2.432(8) . ?
U2 O5 2.439(7) . ?
U2 O7 2.440(8) . ?
U2 O4 2.473(8) . ?
U2 C1 2.812(11) . ?
U2 C3 2.835(11) . ?
U2 C5 2.841(12) . ?
C1 O5 1.231(13) . ?
C1 O6 1.277(14) . ?
C1 C2 1.485(16) . ?
C2 H2A 0.9600 . ?
C2 H2B 0.9600 . ?
C2 H2C 0.9600 . ?
C3 O3 1.236(14) . ?
C3 O4 1.246(12) . ?
C3 C4 1.470(16) . ?
C4 H4A 0.9600 . ?
C4 H4B 0.9600 . ?
C4 H4C 0.9600 . ?
C5 O8 1.224(13) . ?
C5 O7 1.267(14) . ?
C5 C6 1.454(19) . ?
C6 H6A 0.9600 . ?
C6 H6B 0.9600 . ?
C6 H6C 0.9600 . ?
C7 O10 1.232(15) . ?
C7 O9 1.253(15) . ?
C7 C8 1.452(18) . ?
C8 H8A 0.9600 . ?
C8 H8B 0.9600 . ?
C8 H8C 0.9600 . ?
C9 O12 1.241(11) 2_655 ?
C9 O12 1.241(11) . ?
C9 C10 1.51(2) . ?
C10 H10A 0.9600 . ?
C10 H10B 0.9600 . ?
C10 H10C 0.9600 . ?
C11 O13 1.392(14) . ?
C11 C12 1.46(2) . ?
C11 H11A 0.9700 . ?
C11 H11B 0.9700 . ?
C12 H12A 0.9600 . ?
C12 H12B 0.9600 . ?
C12 H12C 0.9600 . ?
O13 H13B 0.8200 . ?
O1W H1WA 0.8200 . ?
O1W H1WB 0.8199 . ?
O2W H2WD 0.8200 . ?
O2W H2WA 0.8201 . ?

loop_
_geom_hbond_atom_site_label_D
_geom_hbond_atom_site_label_H
_geom_hbond_atom_site_label_A
_geom_hbond_distance_DH
_geom_hbond_distance_HA
_geom_hbond_distance_DA
_geom_hbond_angle_DHA
_geom_hbond_site_symmetry_A
O13 H13B O12 0.82 1.96 2.733(10) 158.1 2_655
O1W H1WA O4 0.82 2.36 2.759(11) 110.4 2_665
O1W H1WB O7 0.82 1.95 2.728(10) 158.8 5_665
O2W H2WD O9 0.82 2.08 2.708(11) 132.9 8_465
O2W H2WA O5 0.82 1.94 2.645(11) 143.0 2_665
